data_4343388
loop_
_publ_author_name
'Niklas, Jens'
'Westwood, Mark'
'Mardis, Kristy L.'
'Brown, Tiara L.'
'Pitts-McCoy, Anthony M'
'Hopkins, Michael D.'
'Poluektov, Oleg G.'

_publ_section_title
;
 X-ray Crystallographic, Multifrequency Electron Paramagnetic Resonance,
 and Density Functional Theory Characterization of the
 Ni(P(Cy)2N(tBu)2)2(n+) Hydrogen Oxidation Catalyst in the Ni(I) Oxidation
 State.
;
_journal_issue 13
_journal_name_full 'Inorganic chemistry'
_journal_page_first 6226
_journal_page_last 6234
_journal_paper_doi 10.1021/acs.inorgchem.5b00445
_journal_volume 54
_journal_year 2015
_chemical_formula_moiety 'C48 H96 N4 Ni P4, B F4'
_chemical_formula_sum 'C48 H96 B F4 N4 Ni P4'
_chemical_formula_weight 998.68
_space_group_crystal_system monoclinic
_space_group_IT_number 15
_space_group_name_Hall '-C 2yc'
_space_group_name_H-M_alt 'C 1 2/c 1'
_symmetry_space_group_name_Hall '-C 2yc'
_symmetry_space_group_name_H-M 'C 1 2/c 1'
_atom_sites_solution_hydrogens geom
_atom_sites_solution_primary
;
dual-space method as implemented in SHELXT
;
_atom_sites_solution_secondary difmap
_audit_creation_method SHELXL-2014/7
_cell_angle_alpha 90
_cell_angle_beta 104.225(7)
_cell_angle_gamma 90
_cell_formula_units_Z 4
_cell_length_a 22.729(6)
_cell_length_b 11.661(3)
_cell_length_c 20.503(6)
_cell_measurement_reflns_used 9611
_cell_measurement_temperature 100(2)
_cell_measurement_theta_max 24.65
_cell_measurement_theta_min 2.33
_cell_volume 5268(2)
_computing_cell_refinement 'SAINT V.8.27 (Bruker AXS Inc., 2012)'
_computing_data_collection 'APEX2 v.2014.9-0 (Bruker AXS Inc., 2014)'
_computing_data_reduction 'SAINT V.8.27 (Bruker AXS Inc., 2012)'
_computing_molecular_graphics
;
Ortep-3 for Windows: L. J. Farrugia, J. Appl. Cryst (1997), 30, 565

Mercury: visualization and analysis of crystal structures
C. F. Macrae, P. R. Edgington, P. McCabe, E. Pidcock, G. P. Shields, 
R. Taylor, M. Towler and J. van de Streek, J. Appl. Cryst., 39, 453-457, 2006 
;
_computing_publication_material 'APEX2 v.2014.9-0 (Bruker AXS Inc., 2014)'
_computing_structure_refinement 'SHELXL-2014/7 (Sheldrick, 2014)'
_computing_structure_solution 'SHELXT 2014/5 (Sheldrick, 2014)'
_diffrn_ambient_temperature 100(2)
_diffrn_detector_area_resol_mean 10.4167
_diffrn_measured_fraction_theta_full 0.995
_diffrn_measured_fraction_theta_max 0.995
_diffrn_measurement_device_type 'Bruker D8 Venture PHOTON 100 CMOS'
_diffrn_measurement_method 'omega and phi scans'
_diffrn_radiation_monochromator mirrors
_diffrn_radiation_source 'INCOATEC ImuS micro-focus source'
_diffrn_radiation_type MoK\a
_diffrn_radiation_wavelength 0.71073
_diffrn_reflns_av_R_equivalents 0.0880
_diffrn_reflns_av_unetI/netI 0.0337
_diffrn_reflns_Laue_measured_fraction_full 0.995
_diffrn_reflns_Laue_measured_fraction_max 0.995
_diffrn_reflns_limit_h_max 27
_diffrn_reflns_limit_h_min -27
_diffrn_reflns_limit_k_max 13
_diffrn_reflns_limit_k_min -13
_diffrn_reflns_limit_l_max 24
_diffrn_reflns_limit_l_min -24
_diffrn_reflns_number 87240
_diffrn_reflns_point_group_measured_fraction_full 0.995
_diffrn_reflns_point_group_measured_fraction_max 0.995
_diffrn_reflns_theta_full 25.134
_diffrn_reflns_theta_max 25.134
_diffrn_reflns_theta_min 1.976
_exptl_absorpt_coefficient_mu 0.540
_exptl_absorpt_correction_T_max 0.745
_exptl_absorpt_correction_T_min 0.652
_exptl_absorpt_correction_type multi-scan
_exptl_absorpt_process_details
;
SADABS (version 2012/4) as implemented in APEX2, version 2014.9-0, Bruker AXS
;
_exptl_crystal_colour green
_exptl_crystal_density_diffrn 1.259
_exptl_crystal_description block
_exptl_crystal_F_000 2164
_exptl_crystal_size_max 0.920
_exptl_crystal_size_mid 0.230
_exptl_crystal_size_min 0.230
_refine_diff_density_max 0.364
_refine_diff_density_min -0.203
_refine_diff_density_rms 0.051
_refine_ls_extinction_method none
_refine_ls_goodness_of_fit_ref 1.076
_refine_ls_hydrogen_treatment constr
_refine_ls_matrix_type full
_refine_ls_number_parameters 287
_refine_ls_number_reflns 4694
_refine_ls_number_restraints 0
_refine_ls_restrained_S_all 1.076
_refine_ls_R_factor_all 0.0532
_refine_ls_R_factor_gt 0.0335
_refine_ls_shift/su_max 0.001
_refine_ls_shift/su_mean 0.000
_refine_ls_structure_factor_coef Fsqd
_refine_ls_weighting_details 'w=1/[\s^2^(Fo^2^)+(0.0308P)^2^+5.3572P] where P=(Fo^2^+2Fc^2^)/3'
_refine_ls_weighting_scheme calc
_refine_ls_wR_factor_gt 0.0698
_refine_ls_wR_factor_ref 0.0774
_reflns_Friedel_coverage 0.000
_reflns_number_gt 3745
_reflns_number_total 4694
_reflns_threshold_expression 'I > 2\s(I)'
_cod_data_source_file ic5b00445_si_002.cif
_cod_data_source_block west01
_cod_depositor_comments 'Adding full bibliography for 4343388.cif.'
_cod_database_code 4343388
_shelx_shelxl_version_number 2014/7
_shelx_space_group_comment
;
The symmetry employed for this shelxl refinement is uniquely defined
by the following loop, which should always be used as a source of
symmetry information in preference to the above space-group names.
They are only intended as comments.
;
_shelx_estimated_absorpt_t_min 0.636
_shelx_estimated_absorpt_t_max 0.886

loop_
_space_group_symop_operation_xyz
'x, y, z'
'-x, y, -z+1/2'
'x+1/2, y+1/2, z'
'-x+1/2, y+1/2, -z+1/2'
'-x, -y, -z'
'x, -y, z-1/2'
'-x+1/2, -y+1/2, -z'
'x+1/2, -y+1/2, z-1/2'

loop_
_atom_site_label
_atom_site_type_symbol
_atom_site_fract_x
_atom_site_fract_y
_atom_site_fract_z
_atom_site_U_iso_or_equiv
_atom_site_adp_type
_atom_site_occupancy
_atom_site_site_symmetry_order
_atom_site_calc_flag
_atom_site_refinement_flags_posn
_atom_site_refinement_flags_adp
_atom_site_refinement_flags_occupancy
Ni1 Ni 0.5000 0.32188(3) 0.2500 0.01950(11) Uani 1 2 d S T P
P1 P 0.51194(2) 0.42909(4) 0.16486(2) 0.01951(13) Uani 1 1 d . . .
P2 P 0.44635(2) 0.21563(4) 0.16652(3) 0.02045(13) Uani 1 1 d . . .
N1 N 0.54990(7) 0.22198(14) 0.11670(8) 0.0228(4) Uani 1 1 d . . .
N2 N 0.38568(7) 0.42330(13) 0.12252(8) 0.0228(4) Uani 1 1 d . . .
C1 C 0.56035(9) 0.55792(16) 0.17067(10) 0.0239(4) Uani 1 1 d . . .
H1 H 0.5438 0.6154 0.1977 0.029 Uiso 1 1 calc R U .
C2 C 0.62539(9) 0.53389(19) 0.20948(11) 0.0329(5) Uani 1 1 d . . .
H2A H 0.6441 0.4778 0.1844 0.039 Uiso 1 1 calc R U .
H2B H 0.6254 0.5001 0.2538 0.039 Uiso 1 1 calc R U .
C3 C 0.66251(11) 0.6443(2) 0.21964(12) 0.0420(6) Uani 1 1 d . . .
H3A H 0.6457 0.6977 0.2480 0.050 Uiso 1 1 calc R U .
H3B H 0.7049 0.6267 0.2437 0.050 Uiso 1 1 calc R U .
C4 C 0.66201(11) 0.7017(2) 0.15323(13) 0.0446(6) Uani 1 1 d . . .
H4A H 0.6846 0.7750 0.1618 0.054 Uiso 1 1 calc R U .
H4B H 0.6827 0.6517 0.1268 0.054 Uiso 1 1 calc R U .
C5 C 0.59803(11) 0.72470(19) 0.11329(12) 0.0409(6) Uani 1 1 d . . .
H5A H 0.5990 0.7564 0.0688 0.049 Uiso 1 1 calc R U .
H5B H 0.5792 0.7827 0.1370 0.049 Uiso 1 1 calc R U .
C6 C 0.55951(10) 0.61572(19) 0.10339(11) 0.0342(5) Uani 1 1 d . . .
H6A H 0.5752 0.5616 0.0745 0.041 Uiso 1 1 calc R U .
H6B H 0.5172 0.6352 0.0801 0.041 Uiso 1 1 calc R U .
C7 C 0.40131(9) 0.08708(17) 0.17537(10) 0.0248(5) Uani 1 1 d . . .
H7 H 0.4309 0.0288 0.1999 0.030 Uiso 1 1 calc R U .
C8 C 0.36773(10) 0.03069(18) 0.10931(11) 0.0336(5) Uani 1 1 d . . .
H8A H 0.3375 0.0851 0.0832 0.040 Uiso 1 1 calc R U .
H8B H 0.3970 0.0123 0.0822 0.040 Uiso 1 1 calc R U .
C9 C 0.33558(10) -0.07899(19) 0.12209(12) 0.0385(6) Uani 1 1 d . . .
H9A H 0.3122 -0.1107 0.0786 0.046 Uiso 1 1 calc R U .
H9B H 0.3662 -0.1367 0.1435 0.046 Uiso 1 1 calc R U .
C10 C 0.29302(10) -0.0567(2) 0.16708(12) 0.0421(6) Uani 1 1 d . . .
H10A H 0.2753 -0.1301 0.1773 0.051 Uiso 1 1 calc R U .
H10B H 0.2594 -0.0065 0.1433 0.051 Uiso 1 1 calc R U .
C11 C 0.32643(11) 0.0003(2) 0.23230(12) 0.0425(6) Uani 1 1 d . . .
H11A H 0.3572 -0.0534 0.2582 0.051 Uiso 1 1 calc R U .
H11B H 0.2973 0.0176 0.2597 0.051 Uiso 1 1 calc R U .
C12 C 0.35769(10) 0.11101(19) 0.21957(11) 0.0331(5) Uani 1 1 d . . .
H12A H 0.3268 0.1675 0.1971 0.040 Uiso 1 1 calc R U .
H12B H 0.3803 0.1440 0.2630 0.040 Uiso 1 1 calc R U .
C13 C 0.53656(9) 0.34216(16) 0.09978(10) 0.0238(5) Uani 1 1 d . . .
H13A H 0.5042 0.3457 0.0575 0.029 Uiso 1 1 calc R U .
H13B H 0.5733 0.3781 0.0910 0.029 Uiso 1 1 calc R U .
C14 C 0.49445(9) 0.15636(17) 0.11385(10) 0.0260(5) Uani 1 1 d . . .
H14A H 0.5058 0.0767 0.1284 0.031 Uiso 1 1 calc R U .
H14B H 0.4704 0.1534 0.0666 0.031 Uiso 1 1 calc R U .
C15 C 0.58957(9) 0.17012(18) 0.07522(11) 0.0289(5) Uani 1 1 d . . .
C16 C 0.65337(10) 0.2200(2) 0.10064(14) 0.0456(6) Uani 1 1 d . . .
H16A H 0.6681 0.2046 0.1489 0.068 Uiso 1 1 calc R U .
H16B H 0.6521 0.3030 0.0929 0.068 Uiso 1 1 calc R U .
H16C H 0.6808 0.1844 0.0764 0.068 Uiso 1 1 calc R U .
C17 C 0.56612(12) 0.1943(2) 0.00006(11) 0.0419(6) Uani 1 1 d . . .
H17A H 0.5906 0.1518 -0.0250 0.063 Uiso 1 1 calc R U .
H17B H 0.5691 0.2766 -0.0082 0.063 Uiso 1 1 calc R U .
H17C H 0.5237 0.1700 -0.0148 0.063 Uiso 1 1 calc R U .
C18 C 0.59357(11) 0.04058(19) 0.08561(12) 0.0391(6) Uani 1 1 d . . .
H18A H 0.6038 0.0235 0.1339 0.059 Uiso 1 1 calc R U .
H18B H 0.6251 0.0094 0.0655 0.059 Uiso 1 1 calc R U .
H18C H 0.5544 0.0056 0.0641 0.059 Uiso 1 1 calc R U .
C19 C 0.43874(8) 0.48883(17) 0.11651(10) 0.0248(5) Uani 1 1 d . . .
H19A H 0.4348 0.5682 0.1320 0.030 Uiso 1 1 calc R U .
H19B H 0.4393 0.4926 0.0684 0.030 Uiso 1 1 calc R U .
C20 C 0.39034(9) 0.30336(17) 0.10440(10) 0.0268(5) Uani 1 1 d . . .
H20A H 0.4014 0.3003 0.0607 0.032 Uiso 1 1 calc R U .
H20B H 0.3498 0.2675 0.0980 0.032 Uiso 1 1 calc R U .
C21 C 0.32649(9) 0.47589(19) 0.08493(11) 0.0306(5) Uani 1 1 d . . .
C22 C 0.31349(11) 0.4574(2) 0.00916(12) 0.0497(7) Uani 1 1 d . . .
H22A H 0.3479 0.4853 -0.0073 0.075 Uiso 1 1 calc R U .
H22B H 0.2768 0.4996 -0.0131 0.075 Uiso 1 1 calc R U .
H22C H 0.3075 0.3755 -0.0008 0.075 Uiso 1 1 calc R U .
C23 C 0.27593(10) 0.4226(2) 0.11220(14) 0.0502(7) Uani 1 1 d . . .
H23A H 0.2728 0.3406 0.1014 0.075 Uiso 1 1 calc R U .
H23B H 0.2373 0.4604 0.0916 0.075 Uiso 1 1 calc R U .
H23C H 0.2853 0.4326 0.1611 0.075 Uiso 1 1 calc R U .
C24 C 0.32723(10) 0.6048(2) 0.09836(13) 0.0412(6) Uani 1 1 d . . .
H24A H 0.3420 0.6189 0.1468 0.062 Uiso 1 1 calc R U .
H24B H 0.2860 0.6355 0.0826 0.062 Uiso 1 1 calc R U .
H24C H 0.3541 0.6427 0.0743 0.062 Uiso 1 1 calc R U .
B1 B 0.5000 0.8234(3) 0.2500 0.0410(10) Uani 1 2 d S T P
F1 F 0.54429(7) 0.75405(13) 0.28870(8) 0.0617(4) Uani 1 1 d . . .
F2 F 0.52428(7) 0.89219(13) 0.20876(8) 0.0627(4) Uani 1 1 d . . .

loop_
_atom_site_aniso_label
_atom_site_aniso_U_11
_atom_site_aniso_U_22
_atom_site_aniso_U_33
_atom_site_aniso_U_23
_atom_site_aniso_U_13
_atom_site_aniso_U_12
Ni1 0.0222(2) 0.01780(19) 0.0188(2) 0.000 0.00557(15) 0.000
P1 0.0204(3) 0.0175(3) 0.0214(3) 0.0008(2) 0.0068(2) 0.0004(2)
P2 0.0206(3) 0.0183(3) 0.0227(3) -0.0010(2) 0.0058(2) -0.0002(2)
N1 0.0231(9) 0.0199(9) 0.0280(9) -0.0015(7) 0.0111(7) 0.0012(7)
N2 0.0200(9) 0.0206(9) 0.0270(9) 0.0018(7) 0.0042(7) 0.0013(7)
C1 0.0254(11) 0.0186(10) 0.0290(11) -0.0006(9) 0.0091(9) -0.0013(9)
C2 0.0268(12) 0.0345(13) 0.0375(13) 0.0019(10) 0.0082(10) -0.0042(10)
C3 0.0316(13) 0.0470(15) 0.0464(15) -0.0033(12) 0.0075(11) -0.0144(11)
C4 0.0424(15) 0.0421(15) 0.0556(16) -0.0043(12) 0.0239(13) -0.0173(12)
C5 0.0540(16) 0.0279(12) 0.0470(15) 0.0047(11) 0.0243(13) -0.0067(11)
C6 0.0371(13) 0.0286(12) 0.0373(13) 0.0084(10) 0.0101(11) -0.0049(10)
C7 0.0241(11) 0.0196(10) 0.0309(12) 0.0015(9) 0.0075(9) -0.0004(9)
C8 0.0390(13) 0.0272(12) 0.0360(13) -0.0087(10) 0.0121(10) -0.0073(10)
C9 0.0351(13) 0.0259(12) 0.0497(15) -0.0055(11) 0.0016(11) -0.0071(10)
C10 0.0302(13) 0.0396(14) 0.0547(16) 0.0051(12) 0.0072(11) -0.0115(11)
C11 0.0350(13) 0.0486(15) 0.0464(15) 0.0042(12) 0.0147(11) -0.0121(12)
C12 0.0326(12) 0.0354(13) 0.0335(12) -0.0037(10) 0.0122(10) -0.0069(10)
C13 0.0276(11) 0.0223(11) 0.0245(11) 0.0022(9) 0.0119(9) 0.0020(9)
C14 0.0270(11) 0.0221(11) 0.0304(12) -0.0048(9) 0.0099(9) -0.0014(9)
C15 0.0292(12) 0.0274(11) 0.0345(12) -0.0023(10) 0.0164(10) 0.0055(10)
C16 0.0290(13) 0.0468(15) 0.0663(18) -0.0037(13) 0.0220(13) 0.0026(11)
C17 0.0557(16) 0.0413(14) 0.0359(14) -0.0023(11) 0.0246(12) 0.0104(12)
C18 0.0425(14) 0.0315(13) 0.0485(15) -0.0025(11) 0.0210(12) 0.0124(11)
C19 0.0240(11) 0.0228(11) 0.0276(11) 0.0023(9) 0.0066(9) 0.0031(9)
C20 0.0249(11) 0.0261(11) 0.0268(11) -0.0025(9) 0.0015(9) -0.0007(9)
C21 0.0220(11) 0.0344(13) 0.0338(12) 0.0052(10) 0.0038(9) 0.0070(10)
C22 0.0435(15) 0.0628(18) 0.0354(14) 0.0012(13) -0.0045(12) 0.0142(13)
C23 0.0249(13) 0.0541(17) 0.0733(19) 0.0088(14) 0.0158(13) 0.0052(12)
C24 0.0326(13) 0.0382(14) 0.0527(16) 0.0062(12) 0.0105(11) 0.0144(11)
B1 0.035(2) 0.026(2) 0.065(3) 0.000 0.017(2) 0.000
F1 0.0459(9) 0.0489(9) 0.0794(11) -0.0055(8) -0.0055(8) 0.0103(7)
F2 0.0739(11) 0.0496(9) 0.0789(11) -0.0036(8) 0.0458(9) -0.0123(8)

loop_
_atom_type_symbol
_atom_type_description
_atom_type_scat_dispersion_real
_atom_type_scat_dispersion_imag
_atom_type_scat_source
C C 0.0033 0.0016 'International Tables Vol C Tables 4.2.6.8 and 6.1.1.4'
H H 0.0000 0.0000 'International Tables Vol C Tables 4.2.6.8 and 6.1.1.4'
B B 0.0013 0.0007 'International Tables Vol C Tables 4.2.6.8 and 6.1.1.4'
N N 0.0061 0.0033 'International Tables Vol C Tables 4.2.6.8 and 6.1.1.4'
F F 0.0171 0.0103 'International Tables Vol C Tables 4.2.6.8 and 6.1.1.4'
P P 0.1023 0.0942 'International Tables Vol C Tables 4.2.6.8 and 6.1.1.4'
Ni Ni 0.3393 1.1124 'International Tables Vol C Tables 4.2.6.8 and 6.1.1.4'

loop_
_geom_angle_atom_site_label_1
_geom_angle_atom_site_label_2
_geom_angle_atom_site_label_3
_geom_angle
_geom_angle_site_symmetry_1
_geom_angle_site_symmetry_3
P1 Ni1 P1 111.36(4) 2_655 .
P1 Ni1 P2 81.83(3) 2_655 2_655
P1 Ni1 P2 140.49(2) . 2_655
P1 Ni1 P2 140.49(2) 2_655 .
P1 Ni1 P2 81.83(3) . .
P2 Ni1 P2 112.13(3) 2_655 .
C1 P1 C19 99.85(9) . .
C1 P1 C13 102.07(9) . .
C19 P1 C13 102.08(9) . .
C1 P1 Ni1 126.41(7) . .
C19 P1 Ni1 111.47(7) . .
C13 P1 Ni1 111.87(7) . .
C14 P2 C7 100.10(9) . .
C14 P2 C20 102.02(10) . .
C7 P2 C20 102.12(9) . .
C14 P2 Ni1 111.55(7) . .
C7 P2 Ni1 126.11(7) . .
C20 P2 Ni1 111.91(7) . .
C13 N1 C14 111.51(15) . .
C13 N1 C15 111.67(15) . .
C14 N1 C15 113.32(15) . .
C20 N2 C19 111.60(15) . .
C20 N2 C21 111.83(16) . .
C19 N2 C21 113.36(15) . .
C2 C1 C6 110.32(17) . .
C2 C1 P1 111.72(14) . .
C6 C1 P1 115.11(14) . .
C2 C1 H1 106.4 . .
C6 C1 H1 106.4 . .
P1 C1 H1 106.4 . .
C1 C2 C3 110.45(18) . .
C1 C2 H2A 109.6 . .
C3 C2 H2A 109.6 . .
C1 C2 H2B 109.6 . .
C3 C2 H2B 109.6 . .
H2A C2 H2B 108.1 . .
C4 C3 C2 111.62(19) . .
C4 C3 H3A 109.3 . .
C2 C3 H3A 109.3 . .
C4 C3 H3B 109.3 . .
C2 C3 H3B 109.3 . .
H3A C3 H3B 108.0 . .
C5 C4 C3 111.11(19) . .
C5 C4 H4A 109.4 . .
C3 C4 H4A 109.4 . .
C5 C4 H4B 109.4 . .
C3 C4 H4B 109.4 . .
H4A C4 H4B 108.0 . .
C4 C5 C6 111.7(2) . .
C4 C5 H5A 109.3 . .
C6 C5 H5A 109.3 . .
C4 C5 H5B 109.3 . .
C6 C5 H5B 109.3 . .
H5A C5 H5B 108.0 . .
C5 C6 C1 111.51(19) . .
C5 C6 H6A 109.3 . .
C1 C6 H6A 109.3 . .
C5 C6 H6B 109.3 . .
C1 C6 H6B 109.3 . .
H6A C6 H6B 108.0 . .
C12 C7 C8 110.42(17) . .
C12 C7 P2 111.51(14) . .
C8 C7 P2 115.42(14) . .
C12 C7 H7 106.3 . .
C8 C7 H7 106.3 . .
P2 C7 H7 106.3 . .
C9 C8 C7 111.33(18) . .
C9 C8 H8A 109.4 . .
C7 C8 H8A 109.4 . .
C9 C8 H8B 109.4 . .
C7 C8 H8B 109.4 . .
H8A C8 H8B 108.0 . .
C10 C9 C8 111.38(19) . .
C10 C9 H9A 109.4 . .
C8 C9 H9A 109.4 . .
C10 C9 H9B 109.4 . .
C8 C9 H9B 109.4 . .
H9A C9 H9B 108.0 . .
C9 C10 C11 110.82(19) . .
C9 C10 H10A 109.5 . .
C11 C10 H10A 109.5 . .
C9 C10 H10B 109.5 . .
C11 C10 H10B 109.5 . .
H10A C10 H10B 108.1 . .
C10 C11 C12 111.86(19) . .
C10 C11 H11A 109.2 . .
C12 C11 H11A 109.2 . .
C10 C11 H11B 109.2 . .
C12 C11 H11B 109.2 . .
H11A C11 H11B 107.9 . .
C7 C12 C11 110.18(18) . .
C7 C12 H12A 109.6 . .
C11 C12 H12A 109.6 . .
C7 C12 H12B 109.6 . .
C11 C12 H12B 109.6 . .
H12A C12 H12B 108.1 . .
N1 C13 P1 115.67(13) . .
N1 C13 H13A 108.4 . .
P1 C13 H13A 108.4 . .
N1 C13 H13B 108.4 . .
P1 C13 H13B 108.4 . .
H13A C13 H13B 107.4 . .
N1 C14 P2 114.10(13) . .
N1 C14 H14A 108.7 . .
P2 C14 H14A 108.7 . .
N1 C14 H14B 108.7 . .
P2 C14 H14B 108.7 . .
H14A C14 H14B 107.6 . .
N1 C15 C18 109.96(17) . .
N1 C15 C17 112.68(17) . .
C18 C15 C17 108.52(19) . .
N1 C15 C16 107.64(17) . .
C18 C15 C16 108.07(19) . .
C17 C15 C16 109.87(19) . .
C15 C16 H16A 109.5 . .
C15 C16 H16B 109.5 . .
H16A C16 H16B 109.5 . .
C15 C16 H16C 109.5 . .
H16A C16 H16C 109.5 . .
H16B C16 H16C 109.5 . .
C15 C17 H17A 109.5 . .
C15 C17 H17B 109.5 . .
H17A C17 H17B 109.5 . .
C15 C17 H17C 109.5 . .
H17A C17 H17C 109.5 . .
H17B C17 H17C 109.5 . .
C15 C18 H18A 109.5 . .
C15 C18 H18B 109.5 . .
H18A C18 H18B 109.5 . .
C15 C18 H18C 109.5 . .
H18A C18 H18C 109.5 . .
H18B C18 H18C 109.5 . .
N2 C19 P1 114.26(13) . .
N2 C19 H19A 108.7 . .
P1 C19 H19A 108.7 . .
N2 C19 H19B 108.7 . .
P1 C19 H19B 108.7 . .
H19A C19 H19B 107.6 . .
N2 C20 P2 115.57(14) . .
N2 C20 H20A 108.4 . .
P2 C20 H20A 108.4 . .
N2 C20 H20B 108.4 . .
P2 C20 H20B 108.4 . .
H20A C20 H20B 107.4 . .
N2 C21 C22 112.90(17) . .
N2 C21 C24 109.85(18) . .
C22 C21 C24 108.28(19) . .
N2 C21 C23 107.74(17) . .
C22 C21 C23 109.9(2) . .
C24 C21 C23 108.06(19) . .
C21 C22 H22A 109.5 . .
C21 C22 H22B 109.5 . .
H22A C22 H22B 109.5 . .
C21 C22 H22C 109.5 . .
H22A C22 H22C 109.5 . .
H22B C22 H22C 109.5 . .
C21 C23 H23A 109.5 . .
C21 C23 H23B 109.5 . .
H23A C23 H23B 109.5 . .
C21 C23 H23C 109.5 . .
H23A C23 H23C 109.5 . .
H23B C23 H23C 109.5 . .
C21 C24 H24A 109.5 . .
C21 C24 H24B 109.5 . .
H24A C24 H24B 109.5 . .
C21 C24 H24C 109.5 . .
H24A C24 H24C 109.5 . .
H24B C24 H24C 109.5 . .
F2 B1 F2 108.6(3) . 2_655
F2 B1 F1 109.53(10) . 2_655
F2 B1 F1 110.43(10) 2_655 2_655
F2 B1 F1 110.43(10) . .
F2 B1 F1 109.54(10) 2_655 .
F1 B1 F1 108.3(3) 2_655 .

loop_
_geom_bond_atom_site_label_1
_geom_bond_atom_site_label_2
_geom_bond_distance
_geom_bond_site_symmetry_2
Ni1 P1 2.2175(7) 2_655
Ni1 P1 2.2175(7) .
Ni1 P2 2.2195(7) 2_655
Ni1 P2 2.2195(7) .
P1 C1 1.848(2) .
P1 C19 1.851(2) .
P1 C13 1.8676(19) .
P2 C14 1.8491(19) .
P2 C7 1.849(2) .
P2 C20 1.869(2) .
N1 C13 1.458(2) .
N1 C14 1.463(2) .
N1 C15 1.510(2) .
N2 C20 1.458(3) .
N2 C19 1.458(2) .
N2 C21 1.507(3) .
C1 C2 1.523(3) .
C1 C6 1.531(3) .
C1 H1 1.0000 .
C2 C3 1.525(3) .
C2 H2A 0.9900 .
C2 H2B 0.9900 .
C3 C4 1.515(3) .
C3 H3A 0.9900 .
C3 H3B 0.9900 .
C4 C5 1.507(3) .
C4 H4A 0.9900 .
C4 H4B 0.9900 .
C5 C6 1.528(3) .
C5 H5A 0.9900 .
C5 H5B 0.9900 .
C6 H6A 0.9900 .
C6 H6B 0.9900 .
C7 C12 1.524(3) .
C7 C8 1.530(3) .
C7 H7 1.0000 .
C8 C9 1.527(3) .
C8 H8A 0.9900 .
C8 H8B 0.9900 .
C9 C10 1.514(3) .
C9 H9A 0.9900 .
C9 H9B 0.9900 .
C10 C11 1.519(3) .
C10 H10A 0.9900 .
C10 H10B 0.9900 .
C11 C12 1.526(3) .
C11 H11A 0.9900 .
C11 H11B 0.9900 .
C12 H12A 0.9900 .
C12 H12B 0.9900 .
C13 H13A 0.9900 .
C13 H13B 0.9900 .
C14 H14A 0.9900 .
C14 H14B 0.9900 .
C15 C18 1.525(3) .
C15 C17 1.528(3) .
C15 C16 1.530(3) .
C16 H16A 0.9800 .
C16 H16B 0.9800 .
C16 H16C 0.9800 .
C17 H17A 0.9800 .
C17 H17B 0.9800 .
C17 H17C 0.9800 .
C18 H18A 0.9800 .
C18 H18B 0.9800 .
C18 H18C 0.9800 .
C19 H19A 0.9900 .
C19 H19B 0.9900 .
C20 H20A 0.9900 .
C20 H20B 0.9900 .
C21 C22 1.524(3) .
C21 C24 1.528(3) .
C21 C23 1.528(3) .
C22 H22A 0.9800 .
C22 H22B 0.9800 .
C22 H22C 0.9800 .
C23 H23A 0.9800 .
C23 H23B 0.9800 .
C23 H23C 0.9800 .
C24 H24A 0.9800 .
C24 H24B 0.9800 .
C24 H24C 0.9800 .
B1 F2 1.376(3) .
B1 F2 1.376(3) 2_655
B1 F1 1.380(3) 2_655
B1 F1 1.380(3) .
